data_1565237
loop_
_publ_author_name
'Oishi, Takumi'
'Lugo-Fuentes, Leonardo I.'
'Jing, Yichuan'
'Jimenez-Halla, Jose Oscar Carlos'
'Barroso-Flores, Joaqu\'in'
'Nakamoto, Masaaki'
'Yamamoto, Yohsuke'
'Tsunoji, Nao'
'Shang, Rong'

_publ_section_title
;
 Proton to Hydride Umpolung at a Phosphonium Center Via Electron Relay: A
 New Strategy for Main-Group Based Water Reduction
;
_journal_name_full 'Chemical Science'
_journal_paper_doi 10.1039/D1SC05135K
_journal_year 2021
_chemical_formula_sum 'C38 H49 B2 O2 P'
_chemical_formula_weight 590.36
_space_group_crystal_system monoclinic
_space_group_IT_number 14
_space_group_name_Hall '-P 2yn'
_space_group_name_H-M_alt 'P 1 21/n 1'
_atom_sites_solution_hydrogens geom
_audit_creation_method SHELXL-2014/5
_audit_update_record
;
2021-07-14 deposited with the CCDC.	2021-11-15 downloaded from the CCDC.
;
_cell_angle_alpha 90
_cell_angle_beta 102.039(14)
_cell_angle_gamma 90
_cell_formula_units_Z 4
_cell_length_a 10.020(8)
_cell_length_b 15.571(12)
_cell_length_c 21.243(17)
_cell_measurement_reflns_used 9920
_cell_measurement_temperature 173(2)
_cell_measurement_theta_max 28.88
_cell_measurement_theta_min 2.36
_cell_volume 3241(4)
_computing_cell_refinement 'Bruker SAINT'
_computing_data_collection 'Bruker APEX2'
_computing_data_reduction 'Bruker SAINT'
_computing_molecular_graphics 'Bruker SHELXTL'
_computing_publication_material 'Bruker SHELXTL'
_computing_structure_refinement 'SHELXL-2014/5 (Sheldrick, 2014)'
_computing_structure_solution 'SHELXS-97 (Sheldrick 2008)'
_diffrn_ambient_temperature 173(2)
_diffrn_measured_fraction_theta_full 0.997
_diffrn_measured_fraction_theta_max 0.931
_diffrn_measurement_device_type 'Bruker APEX-II CCD'
_diffrn_measurement_method '\f and \w scans'
_diffrn_radiation_type MoK\a
_diffrn_radiation_wavelength 0.71073
_diffrn_reflns_av_R_equivalents 0.0312
_diffrn_reflns_av_unetI/netI 0.0259
_diffrn_reflns_Laue_measured_fraction_full 0.997
_diffrn_reflns_Laue_measured_fraction_max 0.931
_diffrn_reflns_limit_h_max 13
_diffrn_reflns_limit_h_min -13
_diffrn_reflns_limit_k_max 21
_diffrn_reflns_limit_k_min -21
_diffrn_reflns_limit_l_max 28
_diffrn_reflns_limit_l_min -28
_diffrn_reflns_number 39296
_diffrn_reflns_point_group_measured_fraction_full 0.997
_diffrn_reflns_point_group_measured_fraction_max 0.931
_diffrn_reflns_theta_full 26.000
_diffrn_reflns_theta_max 29.319
_diffrn_reflns_theta_min 1.960
_exptl_absorpt_coefficient_mu 0.118
_exptl_absorpt_correction_T_max 0.988
_exptl_absorpt_correction_T_min 0.912
_exptl_absorpt_correction_type multi-scan
_exptl_crystal_colour colourless
_exptl_crystal_density_diffrn 1.210
_exptl_crystal_density_method 'not measured'
_exptl_crystal_description block
_exptl_crystal_F_000 1272
_exptl_crystal_size_max 0.288
_exptl_crystal_size_mid 0.124
_exptl_crystal_size_min 0.106
_refine_diff_density_max 0.398
_refine_diff_density_min -0.345
_refine_diff_density_rms 0.047
_refine_ls_extinction_method none
_refine_ls_goodness_of_fit_ref 1.039
_refine_ls_hydrogen_treatment constr
_refine_ls_matrix_type full
_refine_ls_number_parameters 434
_refine_ls_number_reflns 8268
_refine_ls_number_restraints 242
_refine_ls_restrained_S_all 1.056
_refine_ls_R_factor_all 0.0567
_refine_ls_R_factor_gt 0.0456
_refine_ls_shift/su_max 0.001
_refine_ls_shift/su_mean 0.000
_refine_ls_structure_factor_coef Fsqd
_refine_ls_weighting_details 'w=1/[\s^2^(Fo^2^)+(0.0564P)^2^+1.5660P] where P=(Fo^2^+2Fc^2^)/3'
_refine_ls_weighting_scheme calc
_refine_ls_wR_factor_gt 0.1150
_refine_ls_wR_factor_ref 0.1221
_reflns_Friedel_coverage 0.000
_reflns_number_gt 6906
_reflns_number_total 8268
_reflns_threshold_expression 'I > 2\s(I)'
_cod_data_source_file d1sc05135k2.cif
_cod_data_source_block 3
_cod_original_cell_volume 3242(4)
_cod_original_sg_symbol_H-M 'P 21/n'
_cod_database_code 1565237
_shelx_space_group_comment
;
The symmetry employed for this shelxl refinement is uniquely defined
by the following loop, which should always be used as a source of
symmetry information in preference to the above space-group names.
They are only intended as comments.
;
_shelx_estimated_absorpt_t_min 0.967
_shelx_estimated_absorpt_t_max 0.988
_shelxl_version_number 2014/5

loop_
_space_group_symop_operation_xyz
'x, y, z'
'-x+1/2, y+1/2, -z+1/2'
'-x, -y, -z'
'x-1/2, -y-1/2, z-1/2'

loop_
_atom_site_label
_atom_site_type_symbol
_atom_site_fract_x
_atom_site_fract_y
_atom_site_fract_z
_atom_site_U_iso_or_equiv
_atom_site_adp_type
_atom_site_occupancy
_atom_site_site_symmetry_order
_atom_site_calc_flag
_atom_site_refinement_flags_posn
_atom_site_refinement_flags_adp
_atom_site_refinement_flags_occupancy
_atom_site_disorder_assembly
_atom_site_disorder_group
B1 B 0.28980(15) 0.24596(10) 0.60011(7) 0.0209(3) Uani 1 1 d . . . . .
B2 B 0.23473(16) 0.35363(10) 0.83407(7) 0.0222(3) Uani 1 1 d . . . . .
P1 P 0.38289(3) 0.25685(2) 0.72659(2) 0.01857(9) Uani 1 1 d . . . . .
O1 O 0.26409(9) 0.27628(7) 0.67022(4) 0.0228(2) Uani 1 1 d . . . . .
C1 C 0.33457(14) 0.17669(9) 0.77814(6) 0.0221(3) Uani 1 1 d . . . . .
C2 C 0.41738(17) 0.15837(10) 0.83792(7) 0.0322(3) Uani 1 1 d . . . . .
H2 H 0.4956 0.1926 0.8539 0.039 Uiso 1 1 calc R U . . .
C3 C 0.38549(19) 0.09012(11) 0.87409(8) 0.0411(4) Uani 1 1 d . . . . .
H3 H 0.4422 0.0775 0.9147 0.049 Uiso 1 1 calc R U . . .
C4 C 0.27134(19) 0.04048(10) 0.85105(9) 0.0376(4) Uani 1 1 d . . . . .
H4 H 0.2498 -0.0061 0.8760 0.045 Uiso 1 1 calc R U . . .
C5 C 0.18841(17) 0.05820(10) 0.79193(8) 0.0320(3) Uani 1 1 d . . . . .
H5 H 0.1098 0.0240 0.7765 0.038 Uiso 1 1 calc R U . . .
C6 C 0.21984(15) 0.12584(9) 0.75508(7) 0.0266(3) Uani 1 1 d . . . . .
H6 H 0.1634 0.1376 0.7142 0.032 Uiso 1 1 calc R U . . .
C21 C 0.50767(13) 0.21791(9) 0.68502(7) 0.0219(3) Uani 1 1 d . . . . .
C22 C 0.45035(14) 0.21984(9) 0.61883(6) 0.0214(3) Uani 1 1 d . . . . .
C23 C 0.53930(15) 0.19607(10) 0.57864(7) 0.0283(3) Uani 1 1 d . . . . .
H23 H 0.5067 0.1964 0.5333 0.034 Uiso 1 1 calc R U . . .
C24 C 0.67332(15) 0.17211(10) 0.60340(8) 0.0319(3) Uani 1 1 d . . . . .
H24 H 0.7310 0.1576 0.5747 0.038 Uiso 1 1 calc R U . . .
C25 C 0.72465(15) 0.16896(10) 0.66934(8) 0.0322(3) Uani 1 1 d . . . . .
H25 H 0.8160 0.1512 0.6857 0.039 Uiso 1 1 calc R U . . .
C26 C 0.64138(14) 0.19203(10) 0.71102(7) 0.0280(3) Uani 1 1 d . . . . .
H26 H 0.6744 0.1903 0.7563 0.034 Uiso 1 1 calc R U . . .
C31 C 0.44873(13) 0.34685(8) 0.77660(6) 0.0187(2) Uani 1 1 d . . . . .
C32 C 0.38200(13) 0.37820(8) 0.82466(6) 0.0198(2) Uani 1 1 d . . . . .
C33 C 0.44843(15) 0.44405(9) 0.86421(7) 0.0246(3) Uani 1 1 d . . . . .
H33 H 0.4086 0.4651 0.8980 0.030 Uiso 1 1 calc R U . . .
C34 C 0.57065(15) 0.47963(9) 0.85560(7) 0.0268(3) Uani 1 1 d . . . . .
H34 H 0.6120 0.5247 0.8830 0.032 Uiso 1 1 calc R U . . .
C35 C 0.63195(14) 0.44980(9) 0.80758(7) 0.0264(3) Uani 1 1 d . . . . .
H35 H 0.7144 0.4750 0.8011 0.032 Uiso 1 1 calc R U . . .
C36 C 0.57225(14) 0.38240(9) 0.76860(7) 0.0234(3) Uani 1 1 d . . . . .
H36 H 0.6158 0.3604 0.7363 0.028 Uiso 1 1 calc R U . . .
C41 C 0.18841(14) 0.16627(9) 0.57566(6) 0.0231(3) Uani 1 1 d . . . . .
H41 H 0.2128 0.1179 0.6069 0.028 Uiso 1 1 calc R U . . .
C42 C 0.03904(15) 0.19180(10) 0.57362(7) 0.0288(3) Uani 1 1 d . . . . .
H42A H 0.0261 0.1970 0.6184 0.035 Uiso 1 1 calc R U . . .
H42B H -0.0207 0.1447 0.5529 0.035 Uiso 1 1 calc R U . . .
C43 C -0.00837(15) 0.27606(11) 0.53780(8) 0.0326(3) Uani 1 1 d . . . . .
H43A H -0.0266 0.2651 0.4909 0.039 Uiso 1 1 calc R U . . .
H43B H -0.0951 0.2944 0.5490 0.039 Uiso 1 1 calc R U . . .
C44 C 0.09549(15) 0.34929(10) 0.55356(7) 0.0286(3) Uani 1 1 d . . . . .
H44A H 0.0952 0.3708 0.5974 0.034 Uiso 1 1 calc R U . . .
H44B H 0.0663 0.3971 0.5231 0.034 Uiso 1 1 calc R U . . .
C45 C 0.24245(14) 0.32337(9) 0.55025(7) 0.0236(3) Uani 1 1 d . . . . .
H45 H 0.3038 0.3736 0.5639 0.028 Uiso 1 1 calc R U . . .
C46 C 0.25710(17) 0.29558(10) 0.48215(7) 0.0303(3) Uani 1 1 d . . . . .
H46A H 0.2139 0.3400 0.4512 0.036 Uiso 1 1 calc R U . . .
H46B H 0.3555 0.2945 0.4812 0.036 Uiso 1 1 calc R U . . .
C47 C 0.19513(19) 0.20776(11) 0.45846(7) 0.0350(4) Uani 1 1 d . . . . .
H47A H 0.0964 0.2157 0.4408 0.042 Uiso 1 1 calc R U . . .
H47B H 0.2374 0.1881 0.4228 0.042 Uiso 1 1 calc R U . . .
C48 C 0.21271(16) 0.13673(10) 0.50975(7) 0.0287(3) Uani 1 1 d . . . . .
H48A H 0.3064 0.1133 0.5157 0.034 Uiso 1 1 calc R U . . .
H48B H 0.1484 0.0895 0.4937 0.034 Uiso 1 1 calc R U . . .
C51 C 0.19998(16) 0.33370(10) 0.90122(7) 0.0304(3) Uani 1 1 d . . . . .
H51 H 0.2859 0.3203 0.9331 0.036 Uiso 1 1 calc R U . . .
C52 C 0.13422(18) 0.41673(11) 0.92229(8) 0.0350(3) Uani 1 1 d . . . . .
H52A H 0.0929 0.4026 0.9595 0.042 Uiso 1 1 calc R U . . .
H52B H 0.2075 0.4593 0.9371 0.042 Uiso 1 1 calc R U . . .
C53 C 0.02505(18) 0.45854(11) 0.87019(9) 0.0385(4) Uani 1 1 d . . . . .
H53A H -0.0622 0.4275 0.8676 0.046 Uiso 1 1 calc R U . . .
H53B H 0.0114 0.5185 0.8830 0.046 Uiso 1 1 calc R U . . .
C54 C 0.06031(17) 0.45887(11) 0.80364(8) 0.0361(4) Uani 1 1 d . . . . .
H54A H 0.1356 0.5001 0.8039 0.043 Uiso 1 1 calc R U . . .
H54B H -0.0200 0.4796 0.7719 0.043 Uiso 1 1 calc R U . . .
C55 C 0.10377(15) 0.36919(11) 0.78099(7) 0.0306(3) Uani 1 1 d . . . . .
H55 H 0.1288 0.3749 0.7380 0.037 Uiso 1 1 calc R U . . .
C56 C -0.00690(17) 0.30025(12) 0.77795(10) 0.0440(4) Uani 1 1 d . . . . .
H56A H -0.0948 0.3247 0.7550 0.053 Uiso 1 1 calc R U . . .
H56B H 0.0153 0.2517 0.7518 0.053 Uiso 1 1 calc R U . . .
C57 C -0.0267(2) 0.26476(13) 0.84218(12) 0.0534(5) Uani 1 1 d . . . . .
H57A H -0.0714 0.2079 0.8346 0.064 Uiso 1 1 calc R U . . .
H57B H -0.0893 0.3033 0.8592 0.064 Uiso 1 1 calc R U . . .
C58 C 0.1045(2) 0.25486(11) 0.89331(10) 0.0445(5) Uani 1 1 d . . . . .
H58A H 0.1553 0.2045 0.8822 0.053 Uiso 1 1 calc R U . . .
H58B H 0.0798 0.2428 0.9352 0.053 Uiso 1 1 calc R U . . .
O60 O 0.7608(2) 0.46701(16) 0.67664(9) 0.0686(6) Uani 0.861(4) 1 d D U P A 1
C61 C 0.7962(3) 0.4212(2) 0.62638(13) 0.0693(8) Uani 0.861(4) 1 d D U P A 1
H61A H 0.7898 0.3588 0.6344 0.083 Uiso 0.861(4) 1 calc R U P A 1
H61B H 0.8916 0.4345 0.6240 0.083 Uiso 0.861(4) 1 calc R U P A 1
C62 C 0.7040(5) 0.4440(3) 0.56488(18) 0.0934(12) Uani 0.861(4) 1 d D U P A 1
H62A H 0.6628 0.3922 0.5416 0.112 Uiso 0.861(4) 1 calc R U P A 1
H62B H 0.7522 0.4773 0.5368 0.112 Uiso 0.861(4) 1 calc R U P A 1
C63 C 0.5945(4) 0.4997(3) 0.5885(2) 0.0899(11) Uani 0.861(4) 1 d D U P A 1
H63A H 0.5623 0.5475 0.5584 0.108 Uiso 0.861(4) 1 calc R U P A 1
H63B H 0.5153 0.4647 0.5941 0.108 Uiso 0.861(4) 1 calc R U P A 1
C64 C 0.6727(4) 0.5315(3) 0.6507(2) 0.0719(8) Uani 0.861(4) 1 d D U P A 1
H64A H 0.7242 0.5839 0.6442 0.086 Uiso 0.861(4) 1 calc R U P A 1
H64B H 0.6104 0.5457 0.6797 0.086 Uiso 0.861(4) 1 calc R U P A 1
O70 O 0.7828(15) 0.5175(11) 0.6524(8) 0.086(2) Uani 0.139(4) 1 d D U P A 2
C71 C 0.6491(18) 0.536(2) 0.6540(17) 0.081(3) Uani 0.139(4) 1 d D U P A 2
H71A H 0.6230 0.5925 0.6347 0.098 Uiso 0.139(4) 1 calc R U P A 2
H71B H 0.6362 0.5358 0.6989 0.098 Uiso 0.139(4) 1 calc R U P A 2
C72 C 0.5654(15) 0.4677(15) 0.6167(11) 0.083(3) Uani 0.139(4) 1 d D U P A 2
H72A H 0.4722 0.4884 0.5978 0.100 Uiso 0.139(4) 1 calc R U P A 2
H72B H 0.5596 0.4162 0.6433 0.100 Uiso 0.139(4) 1 calc R U P A 2
C73 C 0.6474(19) 0.449(2) 0.5641(9) 0.085(3) Uani 0.139(4) 1 d D U P A 2
H73A H 0.6346 0.3897 0.5481 0.102 Uiso 0.139(4) 1 calc R U P A 2
H73B H 0.6229 0.4897 0.5274 0.102 Uiso 0.139(4) 1 calc R U P A 2
C74 C 0.7892(16) 0.4644(15) 0.6012(10) 0.085(2) Uani 0.139(4) 1 d D U P A 2
H74A H 0.8322 0.4091 0.6170 0.102 Uiso 0.139(4) 1 calc R U P A 2
H74B H 0.8448 0.4916 0.5732 0.102 Uiso 0.139(4) 1 calc R U P A 2

loop_
_atom_site_aniso_label
_atom_site_aniso_U_11
_atom_site_aniso_U_22
_atom_site_aniso_U_33
_atom_site_aniso_U_23
_atom_site_aniso_U_13
_atom_site_aniso_U_12
B1 0.0191(7) 0.0277(7) 0.0165(6) -0.0029(5) 0.0052(5) -0.0001(6)
B2 0.0242(7) 0.0192(7) 0.0245(7) -0.0021(5) 0.0079(6) -0.0003(5)
P1 0.01719(16) 0.02164(17) 0.01678(16) -0.00280(12) 0.00328(12) -0.00075(12)
O1 0.0180(4) 0.0331(5) 0.0172(4) -0.0041(4) 0.0035(4) 0.0023(4)
C1 0.0252(6) 0.0201(6) 0.0212(6) -0.0027(5) 0.0056(5) -0.0010(5)
C2 0.0335(8) 0.0305(8) 0.0289(7) 0.0018(6) -0.0019(6) -0.0053(6)
C3 0.0471(10) 0.0365(9) 0.0348(9) 0.0113(7) -0.0022(7) 0.0002(7)
C4 0.0483(10) 0.0229(7) 0.0437(9) 0.0070(6) 0.0141(8) -0.0007(7)
C5 0.0351(8) 0.0264(7) 0.0369(8) -0.0068(6) 0.0128(7) -0.0092(6)
C6 0.0282(7) 0.0283(7) 0.0238(7) -0.0052(5) 0.0069(6) -0.0045(6)
C21 0.0198(6) 0.0224(6) 0.0240(6) -0.0038(5) 0.0056(5) 0.0001(5)
C22 0.0213(6) 0.0212(6) 0.0228(6) -0.0028(5) 0.0068(5) -0.0006(5)
C23 0.0280(7) 0.0318(7) 0.0278(7) -0.0036(6) 0.0119(6) 0.0015(6)
C24 0.0263(7) 0.0321(8) 0.0417(9) -0.0069(6) 0.0171(6) 0.0014(6)
C25 0.0212(7) 0.0294(7) 0.0460(9) -0.0078(6) 0.0074(6) 0.0034(6)
C26 0.0221(7) 0.0293(7) 0.0304(7) -0.0059(6) 0.0006(6) 0.0028(5)
C31 0.0186(6) 0.0193(6) 0.0174(6) 0.0000(4) 0.0018(5) 0.0004(5)
C32 0.0207(6) 0.0203(6) 0.0178(6) 0.0013(5) 0.0029(5) 0.0009(5)
C33 0.0278(7) 0.0238(7) 0.0222(6) -0.0030(5) 0.0050(5) -0.0008(5)
C34 0.0295(7) 0.0209(6) 0.0278(7) -0.0028(5) 0.0008(6) -0.0046(5)
C35 0.0220(6) 0.0226(7) 0.0340(8) 0.0014(5) 0.0046(6) -0.0038(5)
C36 0.0219(6) 0.0234(6) 0.0258(7) -0.0001(5) 0.0072(5) 0.0001(5)
C41 0.0252(7) 0.0248(7) 0.0183(6) 0.0007(5) 0.0024(5) -0.0012(5)
C42 0.0232(7) 0.0344(8) 0.0277(7) -0.0013(6) 0.0032(6) -0.0070(6)
C43 0.0224(7) 0.0372(8) 0.0353(8) -0.0012(6) -0.0008(6) -0.0004(6)
C44 0.0262(7) 0.0278(7) 0.0298(7) -0.0009(6) 0.0012(6) 0.0026(6)
C45 0.0249(7) 0.0234(6) 0.0222(6) -0.0014(5) 0.0040(5) -0.0021(5)
C46 0.0375(8) 0.0314(8) 0.0226(7) 0.0033(6) 0.0077(6) -0.0021(6)
C47 0.0496(10) 0.0370(8) 0.0183(7) -0.0028(6) 0.0066(6) -0.0038(7)
C48 0.0358(8) 0.0271(7) 0.0223(7) -0.0053(5) 0.0040(6) -0.0024(6)
C51 0.0327(8) 0.0332(8) 0.0280(7) 0.0064(6) 0.0125(6) 0.0051(6)
C52 0.0420(9) 0.0358(8) 0.0315(8) -0.0034(6) 0.0174(7) -0.0002(7)
C53 0.0380(9) 0.0306(8) 0.0502(10) -0.0029(7) 0.0169(8) 0.0074(7)
C54 0.0333(8) 0.0344(8) 0.0402(9) 0.0079(7) 0.0068(7) 0.0034(6)
C55 0.0221(7) 0.0428(9) 0.0271(7) -0.0028(6) 0.0059(6) -0.0017(6)
C56 0.0242(8) 0.0435(10) 0.0623(12) -0.0154(9) 0.0043(8) -0.0047(7)
C57 0.0393(10) 0.0364(10) 0.0922(16) -0.0050(10) 0.0314(11) -0.0119(8)
C58 0.0571(11) 0.0296(8) 0.0575(11) 0.0085(8) 0.0366(10) 0.0018(8)
O60 0.0750(13) 0.0806(15) 0.0564(11) 0.0063(10) 0.0281(10) 0.0214(11)
C61 0.0771(18) 0.0804(19) 0.0533(15) 0.0022(14) 0.0203(13) 0.0297(15)
C62 0.115(3) 0.082(2) 0.0692(19) -0.0141(16) -0.014(2) 0.033(2)
C63 0.0620(18) 0.078(2) 0.117(3) 0.0161(19) -0.0106(18) 0.0057(16)
C64 0.088(2) 0.0653(17) 0.0728(18) 0.0126(14) 0.0404(17) 0.0147(17)
O70 0.090(4) 0.088(4) 0.079(4) 0.006(4) 0.016(4) 0.015(4)
C71 0.084(4) 0.078(4) 0.084(4) 0.010(4) 0.021(4) 0.020(4)
C72 0.081(4) 0.082(5) 0.083(5) 0.013(4) 0.010(4) 0.020(4)
C73 0.085(5) 0.084(5) 0.080(4) 0.000(4) 0.005(4) 0.024(5)
C74 0.083(4) 0.085(4) 0.083(4) 0.004(4) 0.011(4) 0.024(4)

loop_
_atom_type_symbol
_atom_type_description
_atom_type_scat_dispersion_real
_atom_type_scat_dispersion_imag
_atom_type_scat_source
C C 0.0033 0.0016 'International Tables Vol C Tables 4.2.6.8 and 6.1.1.4'
H H 0.0000 0.0000 'International Tables Vol C Tables 4.2.6.8 and 6.1.1.4'
B B 0.0013 0.0007 'International Tables Vol C Tables 4.2.6.8 and 6.1.1.4'
O O 0.0106 0.0060 'International Tables Vol C Tables 4.2.6.8 and 6.1.1.4'
P P 0.1023 0.0942 'International Tables Vol C Tables 4.2.6.8 and 6.1.1.4'

loop_
_geom_angle_atom_site_label_1
_geom_angle_atom_site_label_2
_geom_angle_atom_site_label_3
_geom_angle
_geom_angle_site_symmetry_1
_geom_angle_site_symmetry_3
_geom_angle_publ_flag
C45 B1 C41 106.49(12) . . ?
C45 B1 C22 119.28(11) . . ?
C41 B1 C22 114.15(12) . . ?
C45 B1 O1 107.62(12) . . ?
C41 B1 O1 107.84(11) . . ?
C22 B1 O1 100.69(10) . . ?
C55 B2 C51 112.04(13) . . ?
C55 B2 C32 122.61(13) . . ?
C51 B2 C32 123.67(13) . . ?
O1 P1 C21 101.01(8) . . ?
O1 P1 C1 110.49(8) . . ?
C21 P1 C1 111.89(8) . . ?
O1 P1 C31 115.92(7) . . ?
C21 P1 C31 110.44(8) . . ?
C1 P1 C31 107.12(8) . . ?
P1 O1 B1 114.27(9) . . ?
C2 C1 C6 119.55(14) . . ?
C2 C1 P1 120.92(12) . . ?
C6 C1 P1 119.19(11) . . ?
C3 C2 C1 119.95(15) . . ?
C3 C2 H2 120.0 . . ?
C1 C2 H2 120.0 . . ?
C4 C3 C2 120.09(16) . . ?
C4 C3 H3 120.0 . . ?
C2 C3 H3 120.0 . . ?
C5 C4 C3 120.43(15) . . ?
C5 C4 H4 119.8 . . ?
C3 C4 H4 119.8 . . ?
C4 C5 C6 120.02(15) . . ?
C4 C5 H5 120.0 . . ?
C6 C5 H5 120.0 . . ?
C5 C6 C1 119.96(14) . . ?
C5 C6 H6 120.0 . . ?
C1 C6 H6 120.0 . . ?
C26 C21 C22 124.06(13) . . ?
C26 C21 P1 128.05(12) . . ?
C22 C21 P1 107.85(11) . . ?
C21 C22 C23 115.07(14) . . ?
C21 C22 B1 115.30(11) . . ?
C23 C22 B1 129.59(13) . . ?
C24 C23 C22 121.78(15) . . ?
C24 C23 H23 119.1 . . ?
C22 C23 H23 119.1 . . ?
C23 C24 C25 121.16(14) . . ?
C23 C24 H24 119.4 . . ?
C25 C24 H24 119.4 . . ?
C26 C25 C24 119.34(15) . . ?
C26 C25 H25 120.3 . . ?
C24 C25 H25 120.3 . . ?
C25 C26 C21 118.55(15) . . ?
C25 C26 H26 120.7 . . ?
C21 C26 H26 120.7 . . ?
C36 C31 C32 120.89(12) . . ?
C36 C31 P1 117.49(10) . . ?
C32 C31 P1 121.55(10) . . ?
C33 C32 C31 116.53(13) . . ?
C33 C32 B2 116.17(12) . . ?
C31 C32 B2 126.99(12) . . ?
C34 C33 C32 122.23(13) . . ?
C34 C33 H33 118.9 . . ?
C32 C33 H33 118.9 . . ?
C35 C34 C33 120.30(13) . . ?
C35 C34 H34 119.9 . . ?
C33 C34 H34 119.9 . . ?
C34 C35 C36 119.49(14) . . ?
C34 C35 H35 120.3 . . ?
C36 C35 H35 120.3 . . ?
C35 C36 C31 120.50(13) . . ?
C35 C36 H36 119.8 . . ?
C31 C36 H36 119.8 . . ?
C42 C41 C48 112.85(12) . . ?
C42 C41 B1 110.62(12) . . ?
C48 C41 B1 108.23(11) . . ?
C42 C41 H41 108.3 . . ?
C48 C41 H41 108.3 . . ?
B1 C41 H41 108.3 . . ?
C41 C42 C43 115.54(12) . . ?
C41 C42 H42A 108.4 . . ?
C43 C42 H42A 108.4 . . ?
C41 C42 H42B 108.4 . . ?
C43 C42 H42B 108.4 . . ?
H42A C42 H42B 107.5 . . ?
C44 C43 C42 113.59(13) . . ?
C44 C43 H43A 108.8 . . ?
C42 C43 H43A 108.8 . . ?
C44 C43 H43B 108.8 . . ?
C42 C43 H43B 108.8 . . ?
H43A C43 H43B 107.7 . . ?
C43 C44 C45 113.98(13) . . ?
C43 C44 H44A 108.8 . . ?
C45 C44 H44A 108.8 . . ?
C43 C44 H44B 108.8 . . ?
C45 C44 H44B 108.8 . . ?
H44A C44 H44B 107.7 . . ?
C44 C45 C46 113.19(12) . . ?
C44 C45 B1 108.61(11) . . ?
C46 C45 B1 109.49(12) . . ?
C44 C45 H45 108.5 . . ?
C46 C45 H45 108.5 . . ?
B1 C45 H45 108.5 . . ?
C47 C46 C45 116.31(12) . . ?
C47 C46 H46A 108.2 . . ?
C45 C46 H46A 108.2 . . ?
C47 C46 H46B 108.2 . . ?
C45 C46 H46B 108.2 . . ?
H46A C46 H46B 107.4 . . ?
C48 C47 C46 115.35(13) . . ?
C48 C47 H47A 108.4 . . ?
C46 C47 H47A 108.4 . . ?
C48 C47 H47B 108.4 . . ?
C46 C47 H47B 108.4 . . ?
H47A C47 H47B 107.5 . . ?
C47 C48 C41 114.39(13) . . ?
C47 C48 H48A 108.7 . . ?
C41 C48 H48A 108.7 . . ?
C47 C48 H48B 108.7 . . ?
C41 C48 H48B 108.7 . . ?
H48A C48 H48B 107.6 . . ?
C58 C51 C52 113.68(14) . . ?
C58 C51 B2 107.96(13) . . ?
C52 C51 B2 106.53(12) . . ?
C58 C51 H51 109.5 . . ?
C52 C51 H51 109.5 . . ?
B2 C51 H51 109.5 . . ?
C53 C52 C51 115.25(14) . . ?
C53 C52 H52A 108.5 . . ?
C51 C52 H52A 108.5 . . ?
C53 C52 H52B 108.5 . . ?
C51 C52 H52B 108.5 . . ?
H52A C52 H52B 107.5 . . ?
C54 C53 C52 113.74(14) . . ?
C54 C53 H53A 108.8 . . ?
C52 C53 H53A 108.8 . . ?
C54 C53 H53B 108.8 . . ?
C52 C53 H53B 108.8 . . ?
H53A C53 H53B 107.7 . . ?
C53 C54 C55 114.45(13) . . ?
C53 C54 H54A 108.6 . . ?
C55 C54 H54A 108.6 . . ?
C53 C54 H54B 108.6 . . ?
C55 C54 H54B 108.6 . . ?
H54A C54 H54B 107.6 . . ?
C56 C55 B2 114.40(15) . . ?
C56 C55 C54 113.03(14) . . ?
B2 C55 C54 99.33(12) . . ?
C56 C55 H55 109.9 . . ?
B2 C55 H55 109.9 . . ?
C54 C55 H55 109.9 . . ?
C57 C56 C55 116.36(15) . . ?
C57 C56 H56A 108.2 . . ?
C55 C56 H56A 108.2 . . ?
C57 C56 H56B 108.2 . . ?
C55 C56 H56B 108.2 . . ?
H56A C56 H56B 107.4 . . ?
C56 C57 C58 114.82(15) . . ?
C56 C57 H57A 108.6 . . ?
C58 C57 H57A 108.6 . . ?
C56 C57 H57B 108.6 . . ?
C58 C57 H57B 108.6 . . ?
H57A C57 H57B 107.5 . . ?
C57 C58 C51 114.76(15) . . ?
C57 C58 H58A 108.6 . . ?
C51 C58 H58A 108.6 . . ?
C57 C58 H58B 108.6 . . ?
C51 C58 H58B 108.6 . . ?
H58A C58 H58B 107.6 . . ?
C64 O60 C61 108.2(2) . . ?
O60 C61 C62 110.1(3) . . ?
O60 C61 H61A 109.6 . . ?
C62 C61 H61A 109.6 . . ?
O60 C61 H61B 109.6 . . ?
C62 C61 H61B 109.6 . . ?
H61A C61 H61B 108.2 . . ?
C61 C62 C63 101.6(3) . . ?
C61 C62 H62A 111.5 . . ?
C63 C62 H62A 111.5 . . ?
C61 C62 H62B 111.5 . . ?
C63 C62 H62B 111.5 . . ?
H62A C62 H62B 109.3 . . ?
C64 C63 C62 101.3(3) . . ?
C64 C63 H63A 111.5 . . ?
C62 C63 H63A 111.5 . . ?
C64 C63 H63B 111.5 . . ?
C62 C63 H63B 111.5 . . ?
H63A C63 H63B 109.3 . . ?
O60 C64 C63 106.9(3) . . ?
O60 C64 H64A 110.3 . . ?
C63 C64 H64A 110.3 . . ?
O60 C64 H64B 110.3 . . ?
C63 C64 H64B 110.3 . . ?
H64A C64 H64B 108.6 . . ?
C71 O70 C74 110.3(9) . . ?
O70 C71 C72 106.8(10) . . ?
O70 C71 H71A 110.4 . . ?
C72 C71 H71A 110.4 . . ?
O70 C71 H71B 110.4 . . ?
C72 C71 H71B 110.4 . . ?
H71A C71 H71B 108.6 . . ?
C71 C72 C73 101.1(10) . . ?
C71 C72 H72A 111.6 . . ?
C73 C72 H72A 111.6 . . ?
C71 C72 H72B 111.6 . . ?
C73 C72 H72B 111.6 . . ?
H72A C72 H72B 109.4 . . ?
C74 C73 C72 100.4(8) . . ?
C74 C73 H73A 111.7 . . ?
C72 C73 H73A 111.7 . . ?
C74 C73 H73B 111.7 . . ?
C72 C73 H73B 111.7 . . ?
H73A C73 H73B 109.5 . . ?
O70 C74 C73 108.4(8) . . ?
O70 C74 H74A 110.0 . . ?
C73 C74 H74A 110.0 . . ?
O70 C74 H74B 110.0 . . ?
C73 C74 H74B 110.0 . . ?
H74A C74 H74B 108.4 . . ?

loop_
_geom_bond_atom_site_label_1
_geom_bond_atom_site_label_2
_geom_bond_distance
_geom_bond_site_symmetry_2
_geom_bond_publ_flag
B1 C45 1.609(2) . ?
B1 C41 1.619(2) . ?
B1 C22 1.626(2) . ?
B1 O1 1.633(2) . ?
B2 C55 1.560(2) . ?
B2 C51 1.568(2) . ?
B2 C32 1.577(2) . ?
P1 O1 1.5322(13) . ?
P1 C21 1.7809(16) . ?
P1 C1 1.7925(17) . ?
P1 C31 1.7987(16) . ?
C1 C2 1.394(2) . ?
C1 C6 1.398(2) . ?
C2 C3 1.387(2) . ?
C2 H2 0.9500 . ?
C3 C4 1.383(3) . ?
C3 H3 0.9500 . ?
C4 C5 1.382(3) . ?
C4 H4 0.9500 . ?
C5 C6 1.387(2) . ?
C5 H5 0.9500 . ?
C6 H6 0.9500 . ?
C21 C26 1.398(2) . ?
C21 C22 1.404(2) . ?
C22 C23 1.406(2) . ?
C23 C24 1.387(2) . ?
C23 H23 0.9500 . ?
C24 C25 1.389(3) . ?
C24 H24 0.9500 . ?
C25 C26 1.385(2) . ?
C25 H25 0.9500 . ?
C26 H26 0.9500 . ?
C31 C36 1.398(2) . ?
C31 C32 1.4186(19) . ?
C32 C33 1.403(2) . ?
C33 C34 1.391(2) . ?
C33 H33 0.9500 . ?
C34 C35 1.377(2) . ?
C34 H34 0.9500 . ?
C35 C36 1.392(2) . ?
C35 H35 0.9500 . ?
C36 H36 0.9500 . ?
C41 C42 1.540(2) . ?
C41 C48 1.541(2) . ?
C41 H41 1.0000 . ?
C42 C43 1.541(2) . ?
C42 H42A 0.9900 . ?
C42 H42B 0.9900 . ?
C43 C44 1.533(2) . ?
C43 H43A 0.9900 . ?
C43 H43B 0.9900 . ?
C44 C45 1.543(2) . ?
C44 H44A 0.9900 . ?
C44 H44B 0.9900 . ?
C45 C46 1.546(2) . ?
C45 H45 1.0000 . ?
C46 C47 1.542(2) . ?
C46 H46A 0.9900 . ?
C46 H46B 0.9900 . ?
C47 C48 1.537(2) . ?
C47 H47A 0.9900 . ?
C47 H47B 0.9900 . ?
C48 H48A 0.9900 . ?
C48 H48B 0.9900 . ?
C51 C58 1.544(3) . ?
C51 C52 1.559(2) . ?
C51 H51 1.0000 . ?
C52 C53 1.530(3) . ?
C52 H52A 0.9900 . ?
C52 H52B 0.9900 . ?
C53 C54 1.527(3) . ?
C53 H53A 0.9900 . ?
C53 H53B 0.9900 . ?
C54 C55 1.568(3) . ?
C54 H54A 0.9900 . ?
C54 H54B 0.9900 . ?
C55 C56 1.535(2) . ?
C55 H55 1.0000 . ?
C56 C57 1.523(3) . ?
C56 H56A 0.9900 . ?
C56 H56B 0.9900 . ?
C57 C58 1.529(3) . ?
C57 H57A 0.9900 . ?
C57 H57B 0.9900 . ?
C58 H58A 0.9900 . ?
C58 H58B 0.9900 . ?
O60 C64 1.375(5) . ?
O60 C61 1.390(3) . ?
C61 C62 1.477(4) . ?
C61 H61A 0.9900 . ?
C61 H61B 0.9900 . ?
C62 C63 1.562(5) . ?
C62 H62A 0.9900 . ?
C62 H62B 0.9900 . ?
C63 C64 1.474(5) . ?
C63 H63A 0.9900 . ?
C63 H63B 0.9900 . ?
C64 H64A 0.9900 . ?
C64 H64B 0.9900 . ?
O70 C71 1.377(8) . ?
O70 C74 1.378(8) . ?
C71 C72 1.473(9) . ?
C71 H71A 0.9900 . ?
C71 H71B 0.9900 . ?
C72 C73 1.545(11) . ?
C72 H72A 0.9900 . ?
C72 H72B 0.9900 . ?
C73 C74 1.492(9) . ?
C73 H73A 0.9900 . ?
C73 H73B 0.9900 . ?
C74 H74A 0.9900 . ?
C74 H74B 0.9900 . ?
